data_1511935
loop_
_publ_author_name
'Xiong, Yuan'
'Schaus, Scott E.'
'Porco, Jr, John A'

_publ_section_title
;
 Metal-catalyzed cascade rearrangements of 3-alkynyl flavone ethers.
;
_journal_issue 8
_journal_name_full 'Organic letters'
_journal_page_first 1962
_journal_page_last 1965
_journal_paper_doi 10.1021/ol400631b
_journal_volume 15
_journal_year 2013
_chemical_formula_moiety 'C20 H18 O4'
_chemical_formula_sum 'C20 H18 O4'
_chemical_formula_weight 322.34
_chemical_name_systematic
; 
 ? 
;
_space_group_IT_number 14
_symmetry_cell_setting monoclinic
_symmetry_space_group_name_Hall '-P 2yn'
_symmetry_space_group_name_H-M 'P 1 21/n 1'
_atom_sites_solution_hydrogens geom
_atom_sites_solution_primary direct
_atom_sites_solution_secondary difmap
_audit_creation_method SHELXL-97
_audit_update_record
;
2012-05-30 # Formatted by publCIF
;
_cell_angle_alpha 90.00
_cell_angle_beta 102.119(4)
_cell_angle_gamma 90.00
_cell_formula_units_Z 4
_cell_length_a 7.3625(4)
_cell_length_b 14.6288(9)
_cell_length_c 15.1302(9)
_cell_measurement_reflns_used 9405
_cell_measurement_temperature 114(2)
_cell_measurement_theta_max 65.816
_cell_measurement_theta_min 5.982
_cell_volume 1593.27(16)
_computing_cell_refinement 'SAINT (Bruker, 2006)'
_computing_data_collection 'APEX2 (Bruker, 2006)'
_computing_data_reduction 'SAINT (Bruker, 2006)'
_computing_molecular_graphics 'OLEX2 (Dolmanov, et al. 2009)'
_computing_publication_material 'PublCIF v.1.9.5_c (IUCr)'
_computing_structure_refinement 'SHELXL-97 (Sheldrick, 1997)'
_computing_structure_solution 'SHELXS-97 (Sheldrick, 1990)'
_diffrn_ambient_temperature 114(2)
_diffrn_measured_fraction_theta_full 0.985
_diffrn_measured_fraction_theta_max 0.985
_diffrn_measurement_device_type 'Bruker Proteum-R'
_diffrn_measurement_method '\f & \w scans'
_diffrn_radiation_monochromator multilayer
_diffrn_radiation_source 'rotating anode'
_diffrn_radiation_type CuK\a
_diffrn_radiation_wavelength 1.54178
_diffrn_reflns_av_R_equivalents 0.0314
_diffrn_reflns_av_sigmaI/netI 0.0212
_diffrn_reflns_limit_h_max 8
_diffrn_reflns_limit_h_min -8
_diffrn_reflns_limit_k_max 16
_diffrn_reflns_limit_k_min -17
_diffrn_reflns_limit_l_max 17
_diffrn_reflns_limit_l_min -15
_diffrn_reflns_number 15577
_diffrn_reflns_theta_full 66.25
_diffrn_reflns_theta_max 66.25
_diffrn_reflns_theta_min 4.25
_diffrn_standards_decay_% 0
_diffrn_standards_interval_count 0
_diffrn_standards_interval_time 0
_diffrn_standards_number 0
_exptl_absorpt_coefficient_mu 0.760
_exptl_absorpt_correction_T_max 0.7528
_exptl_absorpt_correction_T_min 0.6874
_exptl_absorpt_correction_type multi-scan
_exptl_absorpt_process_details 'SADABS (Sheldrick, 1997)'
_exptl_crystal_colour colorless
_exptl_crystal_density_diffrn 1.344
_exptl_crystal_density_method 'not measured'
_exptl_crystal_description prism
_exptl_crystal_F_000 680
_exptl_crystal_size_max 0.074
_exptl_crystal_size_mid 0.051
_exptl_crystal_size_min 0.042
_refine_diff_density_max 0.217
_refine_diff_density_min -0.192
_refine_diff_density_rms 0.033
_refine_ls_extinction_method none
_refine_ls_goodness_of_fit_ref 1.066
_refine_ls_hydrogen_treatment constr
_refine_ls_matrix_type full
_refine_ls_number_parameters 219
_refine_ls_number_reflns 2753
_refine_ls_number_restraints 0
_refine_ls_restrained_S_all 1.066
_refine_ls_R_factor_all 0.0321
_refine_ls_R_factor_gt 0.0292
_refine_ls_shift/su_max 0.001
_refine_ls_shift/su_mean 0.000
_refine_ls_structure_factor_coef Fsqd
_refine_ls_weighting_details 'calc w=1/[\s^2^(Fo^2^)+(0.0309P)^2^+0.5422P] where P=(Fo^2^+2Fc^2^)/3'
_refine_ls_weighting_scheme calc
_refine_ls_wR_factor_gt 0.0732
_refine_ls_wR_factor_ref 0.0754
_reflns_number_gt 2522
_reflns_number_total 2753
_reflns_threshold_expression >2sigma(I)
_cod_data_source_file ol400631b_si_002.cif
_cod_data_source_block yuan2_0m
_cod_original_sg_symbol_H-M 'P 2(1)/n'
_cod_database_code 1511935

loop_
_symmetry_equiv_pos_as_xyz
'x, y, z'
'-x+1/2, y+1/2, -z+1/2'
'-x, -y, -z'
'x-1/2, -y-1/2, z-1/2'

loop_
_atom_site_label
_atom_site_type_symbol
_atom_site_fract_x
_atom_site_fract_y
_atom_site_fract_z
_atom_site_U_iso_or_equiv
_atom_site_adp_type
_atom_site_occupancy
_atom_site_symmetry_multiplicity
_atom_site_calc_flag
_atom_site_refinement_flags
O1 O 0.02332(11) 0.88436(6) 0.35902(6) 0.0285(2) Uani 1 1 d .
O2 O -0.18881(10) 0.74233(5) 0.16877(5) 0.02168(19) Uani 1 1 d .
C1 C 0.24733(17) 0.55732(9) 0.02344(9) 0.0332(3) Uani 1 1 d .
H1 H 0.3111 0.5108 -0.0017 0.040 Uiso 1 1 calc R
C2 C 0.24260(16) 0.64558(9) -0.00960(9) 0.0305(3) Uani 1 1 d .
H2 H 0.3008 0.6593 -0.0584 0.037 Uiso 1 1 calc R
C3 C 0.15311(15) 0.71442(9) 0.02824(8) 0.0243(3) Uani 1 1 d .
H3 H 0.1504 0.7750 0.0053 0.029 Uiso 1 1 calc R
C4 C 0.06763(15) 0.69458(8) 0.09967(8) 0.0210(2) Uani 1 1 d .
C5 C -0.02016(15) 0.76862(7) 0.14675(8) 0.0197(2) Uani 1 1 d .
O6 O -0.04977(10) 0.84634(5) 0.08689(5) 0.02092(18) Uani 1 1 d .
C7 C -0.12122(15) 0.92303(8) 0.11959(8) 0.0212(2) Uani 1 1 d .
C8 C -0.22090(16) 0.98283(8) 0.05617(9) 0.0258(3) Uani 1 1 d .
H8 H -0.2383 0.9700 -0.0066 0.031 Uiso 1 1 calc R
C9 C -0.29461(17) 1.06147(8) 0.08584(9) 0.0291(3) Uani 1 1 d .
H9 H -0.3635 1.1024 0.0427 0.035 Uiso 1 1 calc R
C10 C -0.26982(16) 1.08162(8) 0.17730(9) 0.0294(3) Uani 1 1 d .
H10 H -0.3206 1.1359 0.1967 0.035 Uiso 1 1 calc R
C11 C 0.15893(17) 0.53681(9) 0.09326(9) 0.0310(3) Uani 1 1 d .
H11 H 0.1595 0.4759 0.1150 0.037 Uiso 1 1 calc R
C12 C 0.06970(16) 0.60494(8) 0.13145(8) 0.0259(3) Uani 1 1 d .
H12 H 0.0097 0.5906 0.1795 0.031 Uiso 1 1 calc R
C13 C 0.10431(15) 0.79688(8) 0.23872(8) 0.0200(2) Uani 1 1 d .
C14 C 0.30278(15) 0.82352(8) 0.23410(8) 0.0218(3) Uani 1 1 d .
C15 C 0.41731(16) 0.76717(8) 0.28690(8) 0.0268(3) Uani 1 1 d .
H15 H 0.5488 0.7700 0.2959 0.032 Uiso 1 1 calc R
C16 C 0.31552(16) 0.69890(9) 0.33047(9) 0.0299(3) Uani 1 1 d .
H16A H 0.3424 0.6360 0.3126 0.036 Uiso 1 1 calc R
H16B H 0.3502 0.7040 0.3971 0.036 Uiso 1 1 calc R
O17 O 0.12271(11) 0.72110(5) 0.29801(5) 0.0241(2) Uani 1 1 d .
C18 C 0.35196(16) 0.90229(8) 0.18065(9) 0.0265(3) Uani 1 1 d .
H18A H 0.4874 0.9068 0.1894 0.040 Uiso 1 1 calc R
H18B H 0.3028 0.9589 0.2011 0.040 Uiso 1 1 calc R
H18C H 0.2980 0.8928 0.1164 0.040 Uiso 1 1 calc R
C19 C 0.00851(15) 0.87607(8) 0.27798(8) 0.0217(3) Uani 1 1 d .
C20 C -0.09492(15) 0.94154(8) 0.21178(8) 0.0222(3) Uani 1 1 d .
C21 C -0.17034(16) 1.02170(8) 0.23963(9) 0.0265(3) Uani 1 1 d .
H21 H -0.1528 1.0350 0.3023 0.032 Uiso 1 1 calc R
C22 C -0.33464(16) 0.71900(9) 0.09318(9) 0.0271(3) Uani 1 1 d .
H22A H -0.3679 0.7729 0.0547 0.041 Uiso 1 1 calc R
H22B H -0.4436 0.6980 0.1151 0.041 Uiso 1 1 calc R
H22C H -0.2919 0.6702 0.0581 0.041 Uiso 1 1 calc R

loop_
_atom_site_aniso_label
_atom_site_aniso_U_11
_atom_site_aniso_U_22
_atom_site_aniso_U_33
_atom_site_aniso_U_23
_atom_site_aniso_U_13
_atom_site_aniso_U_12
O1 0.0265(4) 0.0380(5) 0.0230(5) -0.0049(4) 0.0095(3) -0.0055(4)
O2 0.0153(4) 0.0251(4) 0.0244(4) -0.0012(3) 0.0036(3) -0.0027(3)
C1 0.0222(6) 0.0366(7) 0.0367(8) -0.0159(6) -0.0031(5) 0.0087(5)
C2 0.0197(6) 0.0446(8) 0.0263(7) -0.0103(6) 0.0024(5) 0.0038(5)
C3 0.0178(5) 0.0302(6) 0.0236(6) -0.0027(5) 0.0011(5) 0.0016(5)
C4 0.0146(5) 0.0254(6) 0.0210(6) -0.0031(5) -0.0007(4) 0.0006(4)
C5 0.0173(5) 0.0203(6) 0.0219(6) 0.0020(4) 0.0048(4) -0.0004(4)
O6 0.0224(4) 0.0205(4) 0.0206(4) 0.0009(3) 0.0062(3) 0.0034(3)
C7 0.0171(5) 0.0197(6) 0.0286(6) -0.0011(5) 0.0088(5) -0.0016(4)
C8 0.0244(6) 0.0253(6) 0.0288(7) 0.0029(5) 0.0082(5) 0.0012(5)
C9 0.0231(6) 0.0233(6) 0.0424(8) 0.0058(5) 0.0105(5) 0.0018(5)
C10 0.0234(6) 0.0213(6) 0.0472(8) -0.0045(5) 0.0156(6) -0.0018(5)
C11 0.0243(6) 0.0255(6) 0.0385(8) -0.0051(5) -0.0041(5) 0.0042(5)
C12 0.0211(6) 0.0263(6) 0.0280(7) -0.0013(5) 0.0001(5) 0.0010(5)
C13 0.0179(5) 0.0226(6) 0.0196(6) 0.0021(4) 0.0044(4) -0.0023(4)
C14 0.0181(5) 0.0254(6) 0.0225(6) -0.0048(5) 0.0057(5) -0.0038(5)
C15 0.0183(6) 0.0318(7) 0.0293(7) -0.0027(5) 0.0024(5) -0.0016(5)
C16 0.0230(6) 0.0336(7) 0.0297(7) 0.0053(5) -0.0021(5) 0.0003(5)
O17 0.0211(4) 0.0267(4) 0.0233(4) 0.0058(3) 0.0021(3) -0.0030(3)
C18 0.0213(6) 0.0294(6) 0.0303(7) -0.0010(5) 0.0090(5) -0.0052(5)
C19 0.0169(5) 0.0264(6) 0.0232(7) -0.0038(5) 0.0073(5) -0.0074(4)
C20 0.0167(5) 0.0233(6) 0.0281(6) -0.0027(5) 0.0084(5) -0.0046(4)
C21 0.0221(6) 0.0263(6) 0.0340(7) -0.0080(5) 0.0124(5) -0.0051(5)
C22 0.0178(6) 0.0296(6) 0.0310(7) -0.0029(5) -0.0014(5) -0.0016(5)

loop_
_atom_type_symbol
_atom_type_description
_atom_type_scat_dispersion_real
_atom_type_scat_dispersion_imag
_atom_type_scat_source
C C 0.0181 0.0091 'International Tables Vol C Tables 4.2.6.8 and 6.1.1.4'
H H 0.0000 0.0000 'International Tables Vol C Tables 4.2.6.8 and 6.1.1.4'
O O 0.0492 0.0322 'International Tables Vol C Tables 4.2.6.8 and 6.1.1.4'

loop_
_geom_angle_atom_site_label_1
_geom_angle_atom_site_label_2
_geom_angle_atom_site_label_3
_geom_angle
C5 O2 C22 115.24(9)
C2 C1 C11 119.87(11)
C2 C1 H1 120.1
C11 C1 H1 120.1
C1 C2 C3 120.37(12)
C1 C2 H2 119.8
C3 C2 H2 119.8
C4 C3 C2 119.98(12)
C4 C3 H3 120.0
C2 C3 H3 120.0
C3 C4 C12 119.33(11)
C3 C4 C5 121.60(10)
C12 C4 C5 119.02(10)
O2 C5 O6 109.89(8)
O2 C5 C4 113.68(9)
O6 C5 C4 106.98(9)
O2 C5 C13 104.18(9)
O6 C5 C13 109.63(9)
C4 C5 C13 112.47(9)
C7 O6 C5 115.89(8)
O6 C7 C8 116.88(10)
O6 C7 C20 122.37(10)
C8 C7 C20 120.74(11)
C9 C8 C7 119.01(12)
C9 C8 H8 120.5
C7 C8 H8 120.5
C8 C9 C10 121.35(12)
C8 C9 H9 119.3
C10 C9 H9 119.3
C21 C10 C9 119.08(11)
C21 C10 H10 120.5
C9 C10 H10 120.5
C12 C11 C1 120.15(12)
C12 C11 H11 119.9
C1 C11 H11 119.9
C11 C12 C4 120.29(12)
C11 C12 H12 119.9
C4 C12 H12 119.9
O17 C13 C14 105.29(9)
O17 C13 C19 109.62(9)
C14 C13 C19 110.23(9)
O17 C13 C5 108.64(9)
C14 C13 C5 114.64(9)
C19 C13 C5 108.31(9)
C15 C14 C18 127.69(10)
C15 C14 C13 107.96(10)
C18 C14 C13 124.32(10)
C14 C15 C16 111.76(10)
C14 C15 H15 124.1
C16 C15 H15 124.1
O17 C16 C15 104.51(9)
O17 C16 H16A 110.8
C15 C16 H16A 110.8
O17 C16 H16B 110.8
C15 C16 H16B 110.8
H16A C16 H16B 108.9
C13 O17 C16 110.48(8)
C14 C18 H18A 109.5
C14 C18 H18B 109.5
H18A C18 H18B 109.5
C14 C18 H18C 109.5
H18A C18 H18C 109.5
H18B C18 H18C 109.5
O1 C19 C20 123.00(11)
O1 C19 C13 120.91(10)
C20 C19 C13 116.06(9)
C7 C20 C21 118.91(11)
C7 C20 C19 119.76(10)
C21 C20 C19 121.32(11)
C10 C21 C20 120.91(12)
C10 C21 H21 119.5
C20 C21 H21 119.5
O2 C22 H22A 109.5
O2 C22 H22B 109.5
H22A C22 H22B 109.5
O2 C22 H22C 109.5
H22A C22 H22C 109.5
H22B C22 H22C 109.5

loop_
_geom_bond_atom_site_label_1
_geom_bond_atom_site_label_2
_geom_bond_distance
O1 C19 1.2141(14)
O2 C5 1.4052(13)
O2 C22 1.4358(14)
C1 C2 1.382(2)
C1 C11 1.385(2)
C1 H1 0.9500
C2 C3 1.3908(17)
C2 H2 0.9500
C3 C4 1.3906(17)
C3 H3 0.9500
C4 C12 1.3956(17)
C4 C5 1.5138(15)
C5 O6 1.4413(13)
C5 C13 1.5529(16)
O6 C7 1.3745(13)
C7 C8 1.3889(17)
C7 C20 1.3940(17)
C8 C9 1.3864(17)
C8 H8 0.9500
C9 C10 1.3889(19)
C9 H9 0.9500
C10 C21 1.3798(19)
C10 H10 0.9500
C11 C12 1.3850(18)
C11 H11 0.9500
C12 H12 0.9500
C13 O17 1.4145(13)
C13 C14 1.5280(15)
C13 C19 1.5390(15)
C14 C15 1.3213(17)
C14 C18 1.4953(16)
C15 C16 1.4837(17)
C15 H15 0.9500
C16 O17 1.4384(14)
C16 H16A 0.9900
C16 H16B 0.9900
C18 H18A 0.9800
C18 H18B 0.9800
C18 H18C 0.9800
C19 C20 1.4766(17)
C20 C21 1.3997(16)
C21 H21 0.9500
C22 H22A 0.9800
C22 H22B 0.9800
C22 H22C 0.9800
